data_4327083
loop_
_publ_author_name
'Marietjie Schutte'
'Gerdus Kemp'
'Hendrik G. Visser'
'Andreas Roodt'

_publ_section_title
;
 Tuning the Reactivity in Classic Low-Spin d6 Rhenium(I) Tricarbonyl
 Radiopharmaceutical Synthon by Selective Bidentate Ligand Variation
 (L,L'-Bid; L,L'=N,N', N,O, and O,O' Donor Atom Sets) in
 fac-[Re(CO)3(L,L'-Bid)(MeOH)]n Complexes
;
_journal_name_full 'Inorganic Chemistry'
_journal_page_first 12486
_journal_page_last 12498
_journal_paper_doi 10.1021/ic2013792
_journal_volume 50
_journal_year 2011
_chemical_formula_moiety 'C19 H13 O6.98 Re, C H4 O'
_chemical_formula_sum 'C20 H17 O7.98 Re'
_chemical_formula_weight 571.54
_chemical_name_systematic
;
 ?
;
_space_group_IT_number 2
_symmetry_cell_setting triclinic
_symmetry_space_group_name_Hall '-P 1'
_symmetry_space_group_name_H-M 'P -1'
_atom_sites_solution_hydrogens geom
_atom_sites_solution_primary direct
_atom_sites_solution_secondary difmap
_audit_creation_method SHELXL-97
_cell_angle_alpha 94.173(5)
_cell_angle_beta 95.504(5)
_cell_angle_gamma 102.569(5)
_cell_formula_units_Z 2
_cell_length_a 7.551(5)
_cell_length_b 9.768(5)
_cell_length_c 13.373(5)
_cell_measurement_reflns_used 7862
_cell_measurement_temperature 273(2)
_cell_measurement_theta_max 28.31
_cell_measurement_theta_min 2.52
_cell_volume 953.8(9)
_computing_structure_refinement 'SHELXL-97 (Sheldrick, 2008)'
_diffrn_ambient_temperature 273(2)
_diffrn_measured_fraction_theta_full 0.987
_diffrn_measured_fraction_theta_max 0.987
_diffrn_measurement_device_type 'CCD area detector'
_diffrn_measurement_method 'phi and omega scans'
_diffrn_radiation_monochromator graphite
_diffrn_radiation_source 'fine-focus sealed tube'
_diffrn_radiation_type MoK\a
_diffrn_radiation_wavelength 0.71073
_diffrn_reflns_av_R_equivalents 0.0476
_diffrn_reflns_av_sigmaI/netI 0.0502
_diffrn_reflns_limit_h_max 10
_diffrn_reflns_limit_h_min -10
_diffrn_reflns_limit_k_max 12
_diffrn_reflns_limit_k_min -13
_diffrn_reflns_limit_l_max 17
_diffrn_reflns_limit_l_min -17
_diffrn_reflns_number 16422
_diffrn_reflns_theta_full 28.34
_diffrn_reflns_theta_max 28.34
_diffrn_reflns_theta_min 1.54
_exptl_absorpt_coefficient_mu 6.416
_exptl_absorpt_correction_T_max 0.857
_exptl_absorpt_correction_T_min 0.183
_exptl_absorpt_correction_type multi-scan
_exptl_crystal_colour yellow
_exptl_crystal_density_diffrn 1.990
_exptl_crystal_description Plate
_exptl_crystal_F_000 552
_exptl_crystal_size_max 0.361
_exptl_crystal_size_mid 0.232
_exptl_crystal_size_min 0.024
_refine_diff_density_max 1.931
_refine_diff_density_min -1.850
_refine_diff_density_rms 0.184
_refine_ls_extinction_method none
_refine_ls_goodness_of_fit_ref 1.061
_refine_ls_hydrogen_treatment mixed
_refine_ls_matrix_type full
_refine_ls_number_parameters 293
_refine_ls_number_reflns 4696
_refine_ls_number_restraints 0
_refine_ls_restrained_S_all 1.061
_refine_ls_R_factor_all 0.0356
_refine_ls_R_factor_gt 0.0285
_refine_ls_shift/su_max 0.002
_refine_ls_shift/su_mean 0.000
_refine_ls_structure_factor_coef Fsqd
_refine_ls_weighting_details 'calc w=1/[\s^2^(Fo^2^)+(0.0326P)^2^+1.4241P] where P=(Fo^2^+2Fc^2^)/3'
_refine_ls_weighting_scheme calc
_refine_ls_wR_factor_gt 0.0655
_refine_ls_wR_factor_ref 0.0733
_reflns_number_gt 4181
_reflns_number_total 4696
_reflns_threshold_expression >2\s(I)
_cod_data_source_file ic2013792_si_001_4.cif
_cod_data_source_block Flav-MeOH
_cod_original_sg_symbol_Hall -P1
_cod_original_sg_symbol_H-M 'P -1 '
_cod_original_formula_sum 'C20 H17 O7.98 Re '
_cod_database_code 4327083

loop_
_symmetry_equiv_pos_as_xyz
'x, y, z'
'-x, -y, -z'

loop_
_atom_site_label
_atom_site_type_symbol
_atom_site_fract_x
_atom_site_fract_y
_atom_site_fract_z
_atom_site_U_iso_or_equiv
_atom_site_adp_type
_atom_site_occupancy
_atom_site_symmetry_multiplicity
_atom_site_calc_flag
_atom_site_refinement_flags
Re1 Re 0.26850(2) 0.178010(17) 0.331525(13) 0.01179(6) Uani 1 1 d .
C34 C 0.9649(7) 0.7501(5) 0.1761(4) 0.0219(11) Uani 1 1 d .
H34 H 1.036(6) 0.824(6) 0.1892(11) 0.026 Uiso 1 1 calc R
O6 O 0.5754(4) 0.3111(3) 0.0035(2) 0.0133(6) Uani 1 1 d .
C26 C 0.3335(6) 0.1106(4) 0.0162(3) 0.0114(8) Uani 1 1 d .
O4 O 0.2230(4) 0.0930(3) 0.1762(2) 0.0137(6) Uani 1 1 d .
C13 C 0.5826(6) 0.3565(4) 0.1035(3) 0.0127(8) Uani 1 1 d .
C31 C 0.7151(6) 0.4902(4) 0.1304(3) 0.0138(9) Uani 1 1 d .
O5 O 0.4856(4) 0.3046(3) 0.2644(2) 0.0120(6) Uani 1 1 d .
C32 C 0.7299(6) 0.5663(5) 0.2248(4) 0.0167(9) Uani 1 1 d .
H32 H 0.670(5) 0.537(2) 0.264(3) 0.020 Uiso 1 1 calc R
C25 C 0.2130(6) -0.0125(4) -0.0320(3) 0.0130(8) Uani 1 1 d .
H25 H 0.125(5) -0.067(3) 0.005(2) 0.016 Uiso 1 1 calc R
C22 C 0.4679(7) 0.1488(5) -0.1390(4) 0.0173(9) Uani 1 1 d .
H22 H 0.546(5) 0.198(3) -0.172(2) 0.021 Uiso 1 1 calc R
O7 O 0.1252(5) 0.3334(3) 0.2708(3) 0.0148(11) Uani 0.978(15) 1 d P
C11 C 0.3359(6) 0.1564(4) 0.1204(3) 0.0120(8) Uani 1 1 d .
C12 C 0.4741(6) 0.2763(4) 0.1649(3) 0.0119(8) Uani 1 1 d .
C21 C 0.4577(6) 0.1896(4) -0.0385(3) 0.0126(8) Uani 1 1 d .
C23 C 0.3497(6) 0.0277(5) -0.1841(3) 0.0156(9) Uani 1 1 d .
H23 H 0.3544(7) 0.0023(18) -0.244(4) 0.019 Uiso 1 1 calc R
C24 C 0.2216(6) -0.0535(5) -0.1305(4) 0.0172(9) Uani 1 1 d .
H24 H 0.141(5) -0.137(5) -0.1630(19) 0.021 Uiso 1 1 calc R
C33 C 0.8541(6) 0.6944(5) 0.2467(4) 0.0192(10) Uani 1 1 d .
H33 H 0.8615(8) 0.735(3) 0.299(4) 0.023 Uiso 1 1 calc R
C36 C 0.8264(7) 0.5475(5) 0.0600(4) 0.0201(10) Uani 1 1 d .
H36 H 0.8175(9) 0.503(3) 0.001(4) 0.024 Uiso 1 1 calc R
C35 C 0.9514(7) 0.6754(5) 0.0826(4) 0.0233(11) Uani 1 1 d .
H35 H 1.029(5) 0.713(2) 0.033(3) 0.028 Uiso 1 1 calc R
O2 O -0.0805(4) 0.0021(4) 0.3969(2) 0.0200(7) Uani 1 1 d .
O3 O 0.4381(5) -0.0624(4) 0.3946(3) 0.0270(8) Uani 1 1 d .
O1 O 0.3680(5) 0.3286(4) 0.5446(3) 0.0267(8) Uani 1 1 d .
C2 C 0.0511(6) 0.0698(5) 0.3735(3) 0.0160(9) Uani 1 1 d .
C1 C 0.3281(6) 0.2707(5) 0.4647(4) 0.0168(9) Uani 1 1 d .
C3 C 0.3788(7) 0.0312(5) 0.3717(4) 0.0191(10) Uani 1 1 d .
C7 C 0.2101(8) 0.4806(5) 0.2677(5) 0.0308(13) Uani 1 1 d .
H7C H 0.2819 0.5167 0.3311 0.046 Uiso 1 1 calc R
H7A H 0.1173 0.5326 0.2554 0.046 Uiso 1 1 calc R
H7B H 0.2875 0.4901 0.2145 0.046 Uiso 1 1 calc R
O8 O -0.1775(5) 0.3036(4) 0.3540(3) 0.0243(8) Uani 1 1 d .
C8 C -0.1763(8) 0.3211(7) 0.4609(4) 0.0273(12) Uani 1 1 d .
H70 H 0.035(9) 0.334(5) 0.285(4) 0.009(15) Uiso 1 1 d .
H8 H -0.278(12) 0.309(9) 0.305(6) 0.07(3) Uiso 1 1 d .
H8A H -0.219(9) 0.402(7) 0.482(5) 0.046(19) Uiso 1 1 d .
H8B H -0.049(12) 0.331(9) 0.496(6) 0.07(3) Uiso 1 1 d .
H8C H -0.258(11) 0.238(9) 0.478(6) 0.07(2) Uiso 1 1 d .

loop_
_atom_site_aniso_label
_atom_site_aniso_U_11
_atom_site_aniso_U_22
_atom_site_aniso_U_33
_atom_site_aniso_U_23
_atom_site_aniso_U_13
_atom_site_aniso_U_12
Re1 0.00923(9) 0.01087(9) 0.01417(10) 0.00170(6) 0.00288(6) -0.00094(6)
C34 0.017(2) 0.009(2) 0.038(3) 0.0052(19) 0.004(2) -0.0030(18)
O6 0.0104(15) 0.0110(14) 0.0160(15) 0.0004(12) 0.0021(12) -0.0027(12)
C26 0.0087(19) 0.0118(19) 0.014(2) 0.0022(16) 0.0015(16) 0.0036(16)
O4 0.0126(15) 0.0117(14) 0.0168(16) 0.0028(12) 0.0063(12) 0.0004(12)
C13 0.010(2) 0.012(2) 0.016(2) 0.0010(16) 0.0013(17) 0.0024(16)
C31 0.010(2) 0.0108(19) 0.021(2) 0.0053(17) 0.0036(17) 0.0011(16)
O5 0.0098(14) 0.0117(14) 0.0121(14) -0.0011(11) 0.0059(12) -0.0043(12)
C32 0.016(2) 0.011(2) 0.023(2) 0.0035(18) 0.0064(19) 0.0004(17)
C25 0.011(2) 0.0107(19) 0.017(2) 0.0006(16) 0.0003(17) 0.0014(16)
C22 0.015(2) 0.020(2) 0.015(2) 0.0027(17) 0.0026(17) 0.0009(19)
O7 0.007(2) 0.0126(17) 0.024(2) 0.0031(13) 0.0031(14) 0.0008(13)
C11 0.010(2) 0.0094(19) 0.016(2) 0.0014(16) -0.0012(16) 0.0015(16)
C12 0.0091(19) 0.0088(19) 0.018(2) 0.0004(16) 0.0034(16) 0.0012(16)
C21 0.0075(19) 0.0112(19) 0.019(2) 0.0004(16) 0.0012(16) 0.0018(16)
C23 0.013(2) 0.023(2) 0.012(2) -0.0027(18) 0.0004(17) 0.0077(18)
C24 0.014(2) 0.015(2) 0.021(2) -0.0019(18) -0.0029(18) 0.0027(18)
C33 0.014(2) 0.012(2) 0.030(3) -0.0019(19) 0.0018(19) 0.0008(18)
C36 0.021(2) 0.011(2) 0.029(3) 0.0058(19) 0.007(2) 0.0040(18)
C35 0.020(2) 0.011(2) 0.039(3) 0.007(2) 0.012(2) -0.0032(19)
O2 0.0136(16) 0.0247(18) 0.0187(17) 0.0053(14) 0.0033(13) -0.0038(14)
O3 0.032(2) 0.0245(19) 0.031(2) 0.0120(16) 0.0093(17) 0.0151(17)
O1 0.026(2) 0.033(2) 0.0184(18) -0.0044(15) 0.0026(15) 0.0028(16)
C2 0.018(2) 0.015(2) 0.015(2) 0.0017(17) 0.0019(18) 0.0033(18)
C1 0.015(2) 0.018(2) 0.018(2) 0.0031(18) 0.0063(18) 0.0044(18)
C3 0.016(2) 0.020(2) 0.020(2) 0.0003(19) 0.0068(19) 0.0010(19)
C7 0.027(3) 0.018(2) 0.050(4) 0.011(2) 0.012(3) 0.005(2)
O8 0.0127(17) 0.037(2) 0.0241(19) 0.0091(16) 0.0010(14) 0.0064(15)
C8 0.020(3) 0.039(3) 0.023(3) 0.000(2) 0.002(2) 0.006(2)

loop_
_atom_type_symbol
_atom_type_description
_atom_type_scat_dispersion_real
_atom_type_scat_dispersion_imag
_atom_type_scat_source
C C 0.0033 0.0016 'International Tables Vol C Tables 4.2.6.8 and 6.1.1.4'
H H 0.0000 0.0000 'International Tables Vol C Tables 4.2.6.8 and 6.1.1.4'
O O 0.0106 0.0060 'International Tables Vol C Tables 4.2.6.8 and 6.1.1.4'
Br Br -0.2901 2.4595 'International Tables Vol C Tables 4.2.6.8 and 6.1.1.4'
Re Re -1.0185 7.2310 'International Tables Vol C Tables 4.2.6.8 and 6.1.1.4'

loop_
_geom_angle_atom_site_label_1
_geom_angle_atom_site_label_2
_geom_angle_atom_site_label_3
_geom_angle
C3 Re1 C1 90.1(2)
C3 Re1 C2 85.7(2)
C1 Re1 C2 88.61(19)
C3 Re1 O5 100.77(17)
C1 Re1 O5 97.45(16)
C2 Re1 O5 171.05(16)
C3 Re1 O4 92.36(17)
C1 Re1 O4 173.56(15)
C2 Re1 O4 97.50(16)
O5 Re1 O4 76.24(11)
C3 Re1 O7 173.89(16)
C1 Re1 O7 95.72(17)
C2 Re1 O7 92.52(17)
O5 Re1 O7 80.38(14)
O4 Re1 O7 82.05(12)
C33 C34 C35 119.2(4)
C33 C34 H34 120.4
C35 C34 H34 120.4
C21 O6 C13 121.4(3)
C21 C26 C25 119.0(4)
C21 C26 C11 118.1(4)
C25 C26 C11 122.9(4)
C11 O4 Re1 114.5(3)
O6 C13 C12 120.0(4)
O6 C13 C31 111.5(4)
C12 C13 C31 128.4(4)
C36 C31 C32 118.3(4)
C36 C31 C13 119.8(4)
C32 C31 C13 121.9(4)
C12 O5 Re1 113.5(2)
C33 C32 C31 120.2(5)
C33 C32 H32 119.9
C31 C32 H32 119.9
C24 C25 C26 120.1(4)
C24 C25 H25 119.9
C26 C25 H25 119.9
C23 C22 C21 118.5(4)
C23 C22 H22 120.7
C21 C22 H22 120.7
C7 O7 Re1 124.0(3)
C7 O7 H70 104(4)
Re1 O7 H70 119(4)
O4 C11 C26 122.7(4)
O4 C11 C12 118.6(4)
C26 C11 C12 118.7(4)
O5 C12 C13 124.0(4)
O5 C12 C11 116.6(4)
C13 C12 C11 119.3(4)
O6 C21 C26 121.7(4)
O6 C21 C22 117.0(4)
C26 C21 C22 121.4(4)
C22 C23 C24 121.2(4)
C22 C23 H23 119.4
C24 C23 H23 119.4
C25 C24 C23 119.8(4)
C25 C24 H24 120.1
C23 C24 H24 120.1
C34 C33 C32 121.0(5)
C34 C33 H33 119.5
C32 C33 H33 119.5
C35 C36 C31 121.2(5)
C35 C36 H36 119.4
C31 C36 H36 119.4
C34 C35 C36 120.1(5)
C34 C35 H35 120.0
C36 C35 H35 120.0
O2 C2 Re1 178.3(4)
O1 C1 Re1 178.3(4)
O3 C3 Re1 176.8(4)
O7 C7 H7C 109.5
O7 C7 H7A 109.5
H7C C7 H7A 109.5
O7 C7 H7B 109.5
H7C C7 H7B 109.5
H7A C7 H7B 109.5
C8 O8 H8 126(5)
O8 C8 H8A 112(4)
O8 C8 H8B 111(5)
H8A C8 H8B 108(6)
O8 C8 H8C 105(5)
H8A C8 H8C 110(6)
H8B C8 H8C 111(6)

loop_
_geom_bond_atom_site_label_1
_geom_bond_atom_site_label_2
_geom_bond_distance
Re1 C3 1.893(5)
Re1 C1 1.905(5)
Re1 C2 1.906(5)
Re1 O5 2.141(3)
Re1 O4 2.147(3)
Re1 O7 2.204(4)
C34 C33 1.383(7)
C34 C35 1.385(7)
C34 H34 0.7964
O6 C21 1.365(5)
O6 C13 1.370(5)
C26 C21 1.382(6)
C26 C25 1.410(6)
C26 C11 1.429(6)
O4 C11 1.275(5)
C13 C12 1.379(6)
C13 C31 1.460(6)
C31 C36 1.390(6)
C31 C32 1.399(6)
O5 C12 1.330(5)
C32 C33 1.384(6)
C32 H32 0.7536
C25 C24 1.361(6)
C25 H25 0.9573
C22 C23 1.376(6)
C22 C21 1.388(6)
C22 H22 0.8521
O7 C7 1.447(6)
O7 H70 0.73(7)
C11 C12 1.436(6)
C23 C24 1.400(7)
C23 H23 0.8271
C24 H24 0.9545
C33 H33 0.7659
C36 C35 1.386(6)
C36 H36 0.8622
C35 H35 0.9671
O2 C2 1.152(6)
O3 C3 1.150(6)
O1 C1 1.152(6)
C7 H7C 0.9600
C7 H7A 0.9600
C7 H7B 0.9600
O8 C8 1.425(7)
O8 H8 0.97(8)
C8 H8A 0.95(7)
C8 H8B 1.01(9)
C8 H8C 0.96(8)

loop_
_geom_hbond_atom_site_label_D
_geom_hbond_atom_site_label_H
_geom_hbond_atom_site_label_A
_geom_hbond_distance_DH
_geom_hbond_distance_HA
_geom_hbond_distance_DA
_geom_hbond_angle_DHA
_geom_hbond_site_symmetry_A
O8 H8 O5 0.97(8) 1.80(9) 2.709(5) 154(7) 1_455
O7 H70 O8 0.73(7) 1.91(7) 2.607(5) 163(6) .
C32 H32 O5 0.75 2.40 2.924(5) 128.5 .
C36 H36 O6 0.86 2.32 2.657(6) 103.6 .

loop_
_geom_torsion_atom_site_label_1
_geom_torsion_atom_site_label_2
_geom_torsion_atom_site_label_3
_geom_torsion_atom_site_label_4
_geom_torsion
C3 Re1 O4 C11 -102.3(3)
C1 Re1 O4 C11 10.0(15)
C2 Re1 O4 C11 171.7(3)
O5 Re1 O4 C11 -1.8(3)
O7 Re1 O4 C11 80.2(3)
C21 O6 C13 C12 2.4(6)
C21 O6 C13 C31 -178.6(4)
O6 C13 C31 C36 -6.0(6)
C12 C13 C31 C36 172.9(5)
O6 C13 C31 C32 171.7(4)
C12 C13 C31 C32 -9.4(7)
C3 Re1 O5 C12 95.0(3)
C1 Re1 O5 C12 -173.5(3)
C2 Re1 O5 C12 -41.2(11)
O4 Re1 O5 C12 5.2(3)
O7 Re1 O5 C12 -78.9(3)
C36 C31 C32 C33 -0.6(7)
C13 C31 C32 C33 -178.4(4)
C21 C26 C25 C24 1.1(7)
C11 C26 C25 C24 -177.6(4)
C3 Re1 O7 C7 -137.2(15)
C1 Re1 O7 C7 60.7(4)
C2 Re1 O7 C7 149.6(4)
O5 Re1 O7 C7 -35.9(4)
O4 Re1 O7 C7 -113.2(4)
Re1 O4 C11 C26 176.6(3)
Re1 O4 C11 C12 -1.6(5)
C21 C26 C11 O4 177.7(4)
C25 C26 C11 O4 -3.6(7)
C21 C26 C11 C12 -4.0(6)
C25 C26 C11 C12 174.7(4)
Re1 O5 C12 C13 170.6(4)
Re1 O5 C12 C11 -7.7(5)
O6 C13 C12 O5 172.8(4)
C31 C13 C12 O5 -6.0(8)
O6 C13 C12 C11 -8.9(6)
C31 C13 C12 C11 172.3(4)
O4 C11 C12 O5 6.5(6)
C26 C11 C12 O5 -171.9(4)
O4 C11 C12 C13 -172.0(4)
C26 C11 C12 C13 9.7(6)
C13 O6 C21 C26 3.5(6)
C13 O6 C21 C22 -176.6(4)
C25 C26 C21 O6 178.8(4)
C11 C26 C21 O6 -2.5(6)
C25 C26 C21 C22 -1.2(7)
C11 C26 C21 C22 177.6(4)
C23 C22 C21 O6 -179.3(4)
C23 C22 C21 C26 0.7(7)
C21 C22 C23 C24 -0.1(7)
C26 C25 C24 C23 -0.5(7)
C22 C23 C24 C25 0.0(7)
C35 C34 C33 C32 -0.3(8)
C31 C32 C33 C34 0.3(7)
C32 C31 C36 C35 1.1(7)
C13 C31 C36 C35 178.9(4)
C33 C34 C35 C36 0.8(8)
C31 C36 C35 C34 -1.2(8)
C3 Re1 C2 O2 -71(15)
C1 Re1 C2 O2 -161(15)
O5 Re1 C2 O2 66(15)
O4 Re1 C2 O2 21(15)
O7 Re1 C2 O2 103(15)
C3 Re1 C1 O1 93(16)
C2 Re1 C1 O1 179(100)
O5 Re1 C1 O1 -8(16)
O4 Re1 C1 O1 -20(17)
O7 Re1 C1 O1 -89(16)
C1 Re1 C3 O3 123(8)
C2 Re1 C3 O3 34(8)
O5 Re1 C3 O3 -139(8)
O4 Re1 C3 O3 -63(8)
O7 Re1 C3 O3 -39(9)
